data_7039550
loop_
_publ_author_name
'Fern\'andez-Mill\'an, Mar\'ia'
'Temprado, Manuel'
'Cano, Jes\'us'
'Cuenca, Tom\'as'
'Mosquera, Marta E. G.'

_publ_section_title
;
 Synthesis of novel chiral heterometallic terpene oximates: unusual
 generation of an aluminium enolate by a cooperative effect.
;
_journal_issue 26
_journal_name_full 'Dalton transactions (Cambridge, England : 2003)'
_journal_page_first 10514
_journal_page_last 10518
_journal_paper_doi 10.1039/c6dt02116f
_journal_volume 45
_journal_year 2016
_chemical_absolute_configuration unk
_chemical_formula_moiety 'C52 H77 Al2 K2 N4 O2.C6 D6'
_chemical_formula_sum 'C58 H77 Al2 D6 K2 N4 O2'
_chemical_formula_weight 1006.48
_space_group_crystal_system orthorhombic
_space_group_IT_number 18
_space_group_name_Hall 'P 2 2ab'
_space_group_name_H-M_alt 'P 21 21 2'
_symmetry_space_group_name_Hall 'P 2 2ab'
_symmetry_space_group_name_H-M 'P 21 21 2'
_atom_sites_solution_hydrogens mixed
_audit_creation_method SHELXL-2014/7
_audit_update_record
;
2016-03-22 deposited with the CCDC.
2016-06-03 downloaded from the CCDC.
;
_cell_angle_alpha 90
_cell_angle_beta 90
_cell_angle_gamma 90
_cell_formula_units_Z 4
_cell_length_a 11.9997(17)
_cell_length_b 32.297(9)
_cell_length_c 15.606(7)
_cell_measurement_reflns_used 47
_cell_measurement_temperature 200(2)
_cell_measurement_theta_max 14.65
_cell_measurement_theta_min 3.142
_cell_volume 6048(3)
_computing_cell_refinement 'Dirax/lsq (Duisenberg & Schreurs, 1989-2000)'
_computing_data_collection 'Collect (Bruker AXS BV, 1997-2004)'
_computing_data_reduction 'EvalCCD (Duisenberg & Schreurs 1990-2000)'
_computing_molecular_graphics 'Ortep-3 for Windows (Farrugia, 1997)'
_computing_publication_material 'WinGX publication routines (Farrugia, 1999)'
_computing_structure_refinement 'SHELXL-2014/7 (Sheldrick, 2014)'
_computing_structure_solution 'SHELXS-86 (Sheldrick, 1986)'
_diffrn_ambient_temperature 200(2)
_diffrn_detector 'CCD plate'
_diffrn_detector_area_resol_mean 9
_diffrn_measured_fraction_theta_full 0.995
_diffrn_measured_fraction_theta_max 0.994
_diffrn_measurement_device '95mm CCD camera on \k-goniostat'
_diffrn_measurement_device_type KappaCCD
_diffrn_measurement_method 'CCD rotation images, thick slices'
_diffrn_radiation_type MoK\a
_diffrn_radiation_wavelength 0.71073
_diffrn_reflns_av_R_equivalents 0.1287
_diffrn_reflns_av_unetI/netI 0.0945
_diffrn_reflns_Laue_measured_fraction_full 0.995
_diffrn_reflns_Laue_measured_fraction_max 0.994
_diffrn_reflns_limit_h_max 13
_diffrn_reflns_limit_h_min -13
_diffrn_reflns_limit_k_max 36
_diffrn_reflns_limit_k_min -36
_diffrn_reflns_limit_l_max 17
_diffrn_reflns_limit_l_min -17
_diffrn_reflns_number 55741
_diffrn_reflns_point_group_measured_fraction_full 0.991
_diffrn_reflns_point_group_measured_fraction_max 0.991
_diffrn_reflns_theta_full 23.520
_diffrn_reflns_theta_max 23.520
_diffrn_reflns_theta_min 3.114
_diffrn_source 'Enraf Nonius FR590'
_exptl_absorpt_coefficient_mu 0.226
_exptl_absorpt_correction_T_max 1.716
_exptl_absorpt_correction_T_min 0.732
_exptl_absorpt_correction_type multi-scan
_exptl_absorpt_process_details
;
 R.H. Blessing, Acta Cryst. (1995), A51, 33-38
;
_exptl_crystal_colour Colorless
_exptl_crystal_density_diffrn 1.105
_exptl_crystal_density_method 'not measured'
_exptl_crystal_description prism
_exptl_crystal_F_000 2156
_exptl_crystal_size_max 0.46
_exptl_crystal_size_mid 0.41
_exptl_crystal_size_min 0.32
_platon_squeeze_details
;
 A molecule of deuterated benzene crystallized with every molecule of this 
 compound but presented severe disorder and it was not possible to get a 
 chemical sensible model for it, so Squeeze procedure was used to remove 
 their contribution to the structure factors.
;
_refine_diff_density_max 0.318
_refine_diff_density_min -0.289
_refine_diff_density_rms 0.068
_refine_ls_abs_structure_details
;
 Flack x determined using 2077 quotients [(I+)-(I-)]/[(I+)+(I-)]
 (Parsons, Flack and Wagner, Acta Cryst. B69 (2013) 249-259).
;
_refine_ls_abs_structure_Flack -0.03(4)
_refine_ls_extinction_method none
_refine_ls_goodness_of_fit_ref 1.011
_refine_ls_hydrogen_treatment mixed
_refine_ls_matrix_type full
_refine_ls_number_parameters 567
_refine_ls_number_reflns 8910
_refine_ls_number_restraints 0
_refine_ls_restrained_S_all 1.011
_refine_ls_R_factor_all 0.1028
_refine_ls_R_factor_gt 0.0790
_refine_ls_shift/su_max 0.000
_refine_ls_shift/su_mean 0.000
_refine_ls_structure_factor_coef Fsqd
_refine_ls_weighting_details 'w=1/[\s^2^(Fo^2^)+(0.1456P)^2^] where P=(Fo^2^+2Fc^2^)/3'
_refine_ls_weighting_scheme calc
_refine_ls_wR_factor_gt 0.2060
_refine_ls_wR_factor_ref 0.2251
_reflns_Friedel_coverage 0.786
_reflns_Friedel_fraction_full 0.987
_reflns_Friedel_fraction_max 0.987
_reflns_number_gt 6360
_reflns_number_total 8910
_reflns_threshold_expression 'I > 2\s(I)'
_cod_data_source_file c6dt02116f2.cif
_cod_data_source_block 1S4R_1a
_cod_depositor_comments 'Adding full bibliography for 7039548--7039551.cif.'
_cod_database_code 7039550
_shelx_shelxl_version_number 2014/7
_shelx_space_group_comment
;
The symmetry employed for this shelxl refinement is uniquely defined
by the following loop, which should always be used as a source of
symmetry information in preference to the above space-group names.
They are only intended as comments.
;

loop_
_space_group_symop_operation_xyz
'x, y, z'
'-x, -y, z'
'-x+1/2, y+1/2, -z'
'x+1/2, -y+1/2, -z'

loop_
_atom_site_label
_atom_site_type_symbol
_atom_site_fract_x
_atom_site_fract_y
_atom_site_fract_z
_atom_site_U_iso_or_equiv
_atom_site_adp_type
_atom_site_occupancy
_atom_site_site_symmetry_order
_atom_site_calc_flag
_atom_site_refinement_flags_posn
_atom_site_refinement_flags_adp
Al1 Al 0.22365(19) 0.21006(7) 0.72157(14) 0.0553(6) Uani 1 1 d . .
Al2 Al 0.5857(2) 0.08568(8) 0.71421(16) 0.0650(7) Uani 1 1 d . .
K1 K 0.52411(14) 0.19575(5) 0.70044(11) 0.0589(5) Uani 1 1 d . .
K2 K 0.28801(16) 0.10056(6) 0.73843(14) 0.0731(6) Uani 1 1 d . .
N1 N 0.4977(5) 0.13421(19) 0.5815(4) 0.0569(16) Uani 1 1 d . .
N2 N 0.3910(5) 0.19430(18) 0.8426(4) 0.0511(14) Uani 1 1 d . .
N11 N 0.5660(9) 0.1187(2) 0.3719(6) 0.081(2) Uani 1 1 d . .
N21 N 0.4092(6) 0.24471(18) 1.0354(4) 0.0546(15) Uani 1 1 d . .
O1 O 0.4724(4) 0.11141(16) 0.6559(3) 0.0569(13) Uani 1 1 d . .
O2 O 0.3079(4) 0.17603(14) 0.7892(3) 0.0562(12) Uani 1 1 d . .
C1 C 0.1692(8) 0.1705(3) 0.6316(5) 0.074(2) Uani 1 1 d . .
C2 C 0.3197(7) 0.2543(3) 0.6701(6) 0.071(2) Uani 1 1 d . .
C3 C 0.1030(7) 0.2336(3) 0.7943(6) 0.079(3) Uani 1 1 d . .
H3A H 0.0563 0.2520 0.7596 0.118 Uiso 1 1 calc R U
H3B H 0.0572 0.2110 0.8173 0.118 Uiso 1 1 calc R U
H3C H 0.1360 0.2492 0.8417 0.118 Uiso 1 1 calc R U
C4 C 0.6438(12) 0.0381(4) 0.6474(7) 0.108(4) Uani 1 1 d . .
H4A H 0.7042 0.0248 0.6795 0.162 Uiso 1 1 calc R U
H4B H 0.5837 0.0181 0.6377 0.162 Uiso 1 1 calc R U
H4C H 0.6723 0.0480 0.5922 0.162 Uiso 1 1 calc R U
C5 C 0.5101(10) 0.0703(4) 0.8238(7) 0.098(3) Uani 1 1 d . .
C6 C 0.7047(8) 0.1282(3) 0.7336(8) 0.095(3) Uani 1 1 d . .
C10 C 0.4713(7) 0.1166(2) 0.5112(5) 0.057(2) Uani 1 1 d . .
C11 C 0.4894(8) 0.1413(3) 0.4299(5) 0.071(2) Uani 1 1 d . .
C12 C 0.3770(10) 0.1428(3) 0.3835(6) 0.089(3) Uani 1 1 d . .
H12A H 0.3255 0.1605 0.4169 0.107 Uiso 1 1 calc R U
H12B H 0.3878 0.1560 0.3269 0.107 Uiso 1 1 calc R U
C13 C 0.3233(9) 0.1014(3) 0.3702(6) 0.084(3) Uani 1 1 d . .
H13A H 0.3704 0.0845 0.3318 0.100 Uiso 1 1 calc R U
H13B H 0.2500 0.1053 0.3422 0.100 Uiso 1 1 calc R U
C14 C 0.3073(8) 0.0786(3) 0.4553(6) 0.073(2) Uani 1 1 d . .
H14 H 0.2592 0.0964 0.4925 0.088 Uiso 1 1 calc R U
C15 C 0.4221(7) 0.0749(2) 0.4998(5) 0.061(2) Uani 1 1 d . .
H15A H 0.4131 0.0614 0.5563 0.074 Uiso 1 1 calc R U
H15B H 0.4724 0.0576 0.4646 0.074 Uiso 1 1 calc R U
C16 C 0.2500(10) 0.0374(3) 0.4468(7) 0.090(3) Uani 1 1 d . .
C17 C 0.3070(11) 0.0045(3) 0.3966(8) 0.110(4) Uani 1 1 d . .
H17A H 0.2735 -0.0220 0.3907 0.132 Uiso 1 1 calc R U
H17B H 0.3768 0.0100 0.3703 0.132 Uiso 1 1 calc R U
C18 C 0.1474(13) 0.0302(4) 0.4861(9) 0.121(4) Uani 1 1 d . .
H18A H 0.1233 0.0553 0.5161 0.181 Uiso 1 1 calc R U
H18B H 0.0921 0.0228 0.4425 0.181 Uiso 1 1 calc R U
H18C H 0.1548 0.0075 0.5273 0.181 Uiso 1 1 calc R U
C20 C 0.3693(6) 0.1938(2) 0.9228(5) 0.0458(16) Uani 1 1 d . .
C21 C 0.4592(6) 0.2115(2) 0.9814(5) 0.0503(17) Uani 1 1 d . .
C22 C 0.4912(6) 0.1765(2) 1.0443(5) 0.0546(18) Uani 1 1 d . .
H22A H 0.5293 0.1542 1.0120 0.066 Uiso 1 1 calc R U
H22B H 0.5446 0.1875 1.0869 0.066 Uiso 1 1 calc R U
C23 C 0.3924(7) 0.1582(2) 1.0910(5) 0.0559(19) Uani 1 1 d . .
H23A H 0.3593 0.1797 1.1284 0.067 Uiso 1 1 calc R U
H23B H 0.4186 0.1353 1.1282 0.067 Uiso 1 1 calc R U
C24 C 0.3020(6) 0.1416(2) 1.0301(5) 0.0507(18) Uani 1 1 d . .
H24 H 0.3377 0.1191 0.9957 0.061 Uiso 1 1 calc R U
C25 C 0.2692(6) 0.1759(2) 0.9661(4) 0.0456(16) Uani 1 1 d . .
H25A H 0.2183 0.1643 0.9223 0.055 Uiso 1 1 calc R U
H25B H 0.2290 0.1981 0.9969 0.055 Uiso 1 1 calc R U
C26 C 0.2093(8) 0.1224(2) 1.0764(5) 0.063(2) Uani 1 1 d . .
C27 C 0.2332(10) 0.0840(3) 1.1276(7) 0.096(3) Uani 1 1 d . .
H27A H 0.3115 0.0762 1.1201 0.143 Uiso 1 1 calc R U
H27B H 0.2185 0.0894 1.1883 0.143 Uiso 1 1 calc R U
H27C H 0.1853 0.0615 1.1076 0.143 Uiso 1 1 calc R U
C28 C 0.1072(10) 0.1381(3) 1.0781(6) 0.083(3) Uani 1 1 d . .
H28A H 0.0911 0.1630 1.0482 0.099 Uiso 1 1 calc R U
H28B H 0.0500 0.1243 1.1093 0.099 Uiso 1 1 calc R U
C30 C 0.5326(11) 0.1858(3) 0.4445(6) 0.087(3) Uani 1 1 d . .
H30A H 0.4815 0.2005 0.4829 0.131 Uiso 1 1 calc R U
H30B H 0.6069 0.1847 0.4705 0.131 Uiso 1 1 calc R U
H30C H 0.5367 0.2003 0.3895 0.131 Uiso 1 1 calc R U
C31 C 0.6830(10) 0.1173(2) 0.3861(6) 0.077(3) Uani 1 1 d . .
C32 C 0.7496(13) 0.1142(3) 0.3160(9) 0.105(4) Uani 1 1 d . .
H32 H 0.7173 0.1147 0.2604 0.126 Uiso 1 1 calc R U
C33 C 0.864(2) 0.1105(5) 0.3247(13) 0.156(8) Uani 1 1 d . .
H33 H 0.9093 0.1103 0.2749 0.187 Uiso 1 1 calc R U
C34 C 0.9109(12) 0.1072(4) 0.4025(13) 0.125(5) Uani 1 1 d . .
H34 H 0.9892 0.1038 0.4080 0.150 Uiso 1 1 calc R U
C35 C 0.8463(12) 0.1088(4) 0.4716(10) 0.121(4) Uani 1 1 d . .
H35 H 0.8788 0.1064 0.5269 0.145 Uiso 1 1 calc R U
C36 C 0.7326(11) 0.1140(4) 0.4640(8) 0.112(4) Uani 1 1 d . .
H36 H 0.6881 0.1153 0.5142 0.134 Uiso 1 1 calc R U
C40 C 0.5618(7) 0.2262(3) 0.9335(6) 0.066(2) Uani 1 1 d . .
H40A H 0.5916 0.2034 0.8990 0.099 Uiso 1 1 calc R U
H40B H 0.5416 0.2493 0.8959 0.099 Uiso 1 1 calc R U
H40C H 0.6183 0.2354 0.9746 0.099 Uiso 1 1 calc R U
C41 C 0.3741(6) 0.2828(2) 1.0029(5) 0.0516(18) Uani 1 1 d . .
C42 C 0.3485(7) 0.2899(2) 0.9170(6) 0.062(2) Uani 1 1 d . .
H42 H 0.3604 0.2687 0.8758 0.075 Uiso 1 1 calc R U
C43 C 0.3059(8) 0.3277(3) 0.8916(6) 0.073(2) Uani 1 1 d . .
H43 H 0.2867 0.3318 0.8332 0.087 Uiso 1 1 calc R U
C44 C 0.2907(8) 0.3593(3) 0.9482(7) 0.081(3) Uani 1 1 d . .
H44 H 0.2640 0.3855 0.9292 0.097 Uiso 1 1 calc R U
C45 C 0.3148(8) 0.3528(2) 1.0345(7) 0.069(2) Uani 1 1 d . .
H45 H 0.3030 0.3744 1.0749 0.083 Uiso 1 1 calc R U
C46 C 0.3560(7) 0.3150(2) 1.0616(5) 0.060(2) Uani 1 1 d . .
H46 H 0.3721 0.3108 1.1205 0.072 Uiso 1 1 calc R U
C60 C 0.1435(9) 0.0296(3) 0.8327(8) 0.086(3) Uani 1 1 d . .
C61 C 0.1047(9) 0.0314(3) 0.7489(8) 0.089(3) Uani 1 1 d . .
H61 H 0.1225 0.0103 0.7088 0.107 Uiso 1 1 calc R U
C62 C 0.0400(9) 0.0646(4) 0.7257(8) 0.092(3) Uani 1 1 d . .
H62 H 0.0108 0.0665 0.6692 0.110 Uiso 1 1 calc R U
C63 C 0.0177(9) 0.0951(3) 0.7843(9) 0.093(3) Uani 1 1 d . .
H63 H -0.0275 0.1181 0.7687 0.111 Uiso 1 1 calc R U
C64 C 0.0590(10) 0.0927(4) 0.8622(9) 0.097(3) Uani 1 1 d . .
H64 H 0.0442 0.1145 0.9014 0.117 Uiso 1 1 calc R U
C65 C 0.1197(10) 0.0613(3) 0.8879(8) 0.086(3) Uani 1 1 d . .
H65 H 0.1473 0.0606 0.9449 0.104 Uiso 1 1 calc R U
C66 C 0.2117(16) -0.0072(4) 0.8646(10) 0.146(6) Uani 1 1 d . .
H66A H 0.2215 -0.0272 0.8178 0.219 Uiso 1 1 calc R U
H66B H 0.2848 0.0024 0.8841 0.219 Uiso 1 1 calc R U
H66C H 0.1726 -0.0206 0.9122 0.219 Uiso 1 1 calc R U
C70 C 0.7703(8) 0.2414(3) 0.6268(6) 0.076(3) Uani 1 1 d . .
C71 C 0.6902(9) 0.2613(3) 0.5791(6) 0.074(2) Uani 1 1 d . .
H71 H 0.6856 0.2569 0.5190 0.089 Uiso 1 1 calc R U
C72 C 0.6189(10) 0.2869(3) 0.6180(9) 0.092(3) Uani 1 1 d . .
H72 H 0.5630 0.2998 0.5842 0.110 Uiso 1 1 calc R U
C73 C 0.6217(13) 0.2952(4) 0.7005(12) 0.117(4) Uani 1 1 d . .
H73 H 0.5697 0.3144 0.7235 0.140 Uiso 1 1 calc R U
C74 C 0.6937(15) 0.2778(5) 0.7516(10) 0.117(5) Uani 1 1 d . .
H74 H 0.6940 0.2836 0.8113 0.141 Uiso 1 1 calc R U
C75 C 0.7720(11) 0.2497(4) 0.7150(8) 0.110(5) Uani 1 1 d . .
H75 H 0.8257 0.2365 0.7506 0.132 Uiso 1 1 calc R U
C76 C 0.8547(13) 0.2145(4) 0.5863(11) 0.135(5) Uani 1 1 d . .
H76A H 0.9041 0.2031 0.6304 0.202 Uiso 1 1 calc R U
H76B H 0.8173 0.1917 0.5562 0.202 Uiso 1 1 calc R U
H76C H 0.8985 0.2307 0.5453 0.202 Uiso 1 1 calc R U
H1 H 0.465(7) 0.258(2) 1.076(5) 0.06(2) Uiso 1 1 d . .
H2 H 0.533(7) 0.123(2) 0.321(6) 0.06(2) Uiso 1 1 d . .

loop_
_atom_site_aniso_label
_atom_site_aniso_U_11
_atom_site_aniso_U_22
_atom_site_aniso_U_33
_atom_site_aniso_U_23
_atom_site_aniso_U_13
_atom_site_aniso_U_12
Al1 0.0511(13) 0.0689(13) 0.0458(13) -0.0055(10) 0.0014(11) 0.0009(10)
Al2 0.0661(15) 0.0783(15) 0.0505(14) -0.0027(12) -0.0046(12) 0.0157(12)
K1 0.0554(10) 0.0661(9) 0.0554(10) -0.0079(8) 0.0097(8) -0.0052(8)
K2 0.0610(11) 0.0658(10) 0.0925(14) -0.0021(10) 0.0087(10) -0.0112(9)
N1 0.061(4) 0.065(4) 0.044(4) -0.002(3) -0.005(3) 0.021(3)
N2 0.054(4) 0.056(3) 0.044(4) -0.004(3) -0.002(3) 0.001(3)
N11 0.104(7) 0.084(5) 0.055(5) -0.003(4) -0.002(5) 0.020(4)
N21 0.063(4) 0.051(3) 0.050(4) -0.005(3) -0.005(3) 0.001(3)
O1 0.053(3) 0.074(3) 0.044(3) 0.000(2) 0.000(2) 0.006(2)
O2 0.063(3) 0.064(3) 0.042(3) -0.009(2) -0.006(2) -0.001(2)
C1 0.083(6) 0.090(6) 0.049(5) -0.006(4) -0.007(4) 0.003(5)
C2 0.062(5) 0.081(5) 0.070(6) 0.013(4) 0.003(4) 0.002(4)
C3 0.061(5) 0.098(6) 0.078(6) -0.005(5) -0.002(5) 0.013(5)
C4 0.132(10) 0.108(8) 0.085(8) -0.002(6) 0.003(7) 0.051(7)
C5 0.096(8) 0.133(9) 0.064(6) 0.021(6) 0.012(6) 0.018(7)
C6 0.055(5) 0.118(7) 0.112(8) 0.005(6) -0.033(6) 0.001(5)
C10 0.074(5) 0.059(4) 0.037(4) 0.001(3) -0.004(4) 0.024(4)
C11 0.095(7) 0.065(5) 0.053(5) -0.009(4) -0.019(5) 0.029(5)
C12 0.132(9) 0.076(6) 0.060(6) 0.011(5) -0.017(6) 0.032(6)
C13 0.094(7) 0.097(7) 0.060(6) -0.007(5) -0.011(5) 0.028(6)
C14 0.091(7) 0.071(5) 0.057(5) -0.016(4) -0.011(5) 0.016(5)
C15 0.074(5) 0.061(5) 0.049(4) -0.009(4) -0.010(4) 0.024(4)
C16 0.085(7) 0.108(8) 0.078(7) -0.023(6) -0.015(6) 0.011(6)
C17 0.101(9) 0.083(6) 0.147(10) -0.045(7) 0.008(8) -0.003(6)
C18 0.123(12) 0.127(10) 0.112(10) 0.000(8) -0.011(9) 0.012(8)
C20 0.042(4) 0.051(4) 0.045(4) -0.003(3) -0.001(3) 0.002(3)
C21 0.043(4) 0.060(4) 0.048(4) -0.008(3) -0.005(3) 0.006(3)
C22 0.053(5) 0.055(4) 0.056(4) -0.002(4) -0.012(4) 0.001(3)
C23 0.072(5) 0.051(4) 0.045(4) 0.003(3) -0.005(4) 0.004(4)
C24 0.059(5) 0.056(4) 0.037(4) -0.009(3) 0.001(4) 0.000(3)
C25 0.044(4) 0.064(4) 0.029(3) -0.006(3) 0.003(3) -0.004(3)
C26 0.066(6) 0.073(5) 0.048(5) -0.003(4) 0.000(4) 0.001(4)
C27 0.101(8) 0.108(7) 0.078(6) 0.039(6) -0.019(6) -0.031(6)
C28 0.089(8) 0.088(6) 0.071(6) -0.003(5) 0.019(6) -0.024(6)
C30 0.133(9) 0.067(5) 0.062(6) 0.000(4) 0.005(6) 0.011(5)
C31 0.111(9) 0.055(5) 0.065(6) 0.006(4) 0.007(6) 0.022(5)
C32 0.115(10) 0.098(8) 0.100(9) 0.019(6) 0.049(8) 0.004(7)
C33 0.22(2) 0.111(10) 0.134(14) 0.025(10) 0.099(16) -0.031(12)
C34 0.106(10) 0.117(9) 0.152(14) 0.042(10) 0.040(11) 0.022(8)
C35 0.108(10) 0.138(10) 0.117(10) 0.024(8) 0.015(9) 0.045(8)
C36 0.094(9) 0.151(11) 0.090(8) 0.021(7) 0.011(7) 0.045(8)
C40 0.050(4) 0.080(5) 0.068(6) -0.005(4) -0.006(4) -0.008(4)
C41 0.045(4) 0.054(4) 0.056(5) 0.004(4) -0.003(4) -0.003(3)
C42 0.061(5) 0.060(4) 0.066(5) -0.005(4) -0.017(4) 0.003(4)
C43 0.084(7) 0.061(5) 0.073(6) 0.011(5) -0.005(5) -0.001(4)
C44 0.075(6) 0.049(4) 0.119(9) 0.017(5) -0.015(6) 0.007(4)
C45 0.073(6) 0.047(4) 0.088(7) -0.005(4) -0.006(5) 0.005(4)
C46 0.065(5) 0.065(5) 0.049(5) -0.007(4) 0.002(4) -0.002(4)
C60 0.080(7) 0.074(6) 0.105(9) 0.010(6) 0.016(6) -0.007(5)
C61 0.088(7) 0.078(6) 0.100(8) -0.025(6) 0.004(6) -0.022(6)
C62 0.072(6) 0.102(7) 0.101(8) 0.007(7) -0.012(6) -0.026(6)
C63 0.067(6) 0.091(7) 0.120(10) -0.013(7) 0.004(7) -0.003(5)
C64 0.085(7) 0.088(8) 0.118(10) -0.020(7) 0.028(7) -0.006(6)
C65 0.092(7) 0.076(6) 0.092(7) -0.018(6) 0.023(6) 0.001(6)
C66 0.171(15) 0.113(9) 0.154(12) 0.030(9) 0.044(12) 0.051(10)
C70 0.073(6) 0.081(6) 0.075(7) 0.017(5) 0.005(5) -0.014(5)
C71 0.083(7) 0.081(5) 0.060(5) 0.008(5) 0.000(5) -0.014(5)
C72 0.080(7) 0.088(7) 0.108(9) 0.003(7) 0.002(7) -0.019(6)
C73 0.103(10) 0.103(9) 0.144(14) -0.031(9) 0.016(10) -0.055(8)
C74 0.100(10) 0.157(12) 0.094(9) -0.024(9) 0.019(9) -0.065(10)
C75 0.090(8) 0.148(10) 0.093(9) 0.059(8) -0.045(8) -0.057(8)
C76 0.122(11) 0.112(8) 0.171(14) 0.026(9) 0.046(10) 0.001(8)

loop_
_atom_type_symbol
_atom_type_description
_atom_type_scat_dispersion_real
_atom_type_scat_dispersion_imag
_atom_type_scat_source
C C 0.0033 0.0016 'International Tables Vol C Tables 4.2.6.8 and 6.1.1.4'
H H 0.0000 0.0000 'International Tables Vol C Tables 4.2.6.8 and 6.1.1.4'
N N 0.0061 0.0033 'International Tables Vol C Tables 4.2.6.8 and 6.1.1.4'
O O 0.0106 0.0060 'International Tables Vol C Tables 4.2.6.8 and 6.1.1.4'
Al Al 0.0645 0.0514 'International Tables Vol C Tables 4.2.6.8 and 6.1.1.4'
K K 0.2009 0.2494 'International Tables Vol C Tables 4.2.6.8 and 6.1.1.4'
D D 0.0000 0.0000 'International Tables Vol C Tables 4.2.6.8 and 6.1.1.4'

loop_
_geom_angle_atom_site_label_1
_geom_angle_atom_site_label_2
_geom_angle_atom_site_label_3
_geom_angle
O2 Al1 C3 107.6(3)
O2 Al1 C2 110.0(3)
C3 Al1 C2 112.1(4)
O2 Al1 C1 101.6(3)
C3 Al1 C1 113.9(4)
C2 Al1 C1 111.1(4)
O2 Al1 K2 41.83(15)
C3 Al1 K2 119.0(3)
C2 Al1 K2 126.9(3)
C1 Al1 K2 60.0(3)
O2 Al1 K1 55.24(17)
C3 Al1 K1 144.9(3)
C2 Al1 K1 59.0(3)
C1 Al1 K1 100.2(3)
K2 Al1 K1 70.91(6)
O1 Al2 C5 101.5(4)
O1 Al2 C4 110.6(4)
C5 Al2 C4 114.7(5)
O1 Al2 C6 107.0(4)
C5 Al2 C6 111.3(5)
C4 Al2 C6 111.1(6)
O1 Al2 K2 42.36(17)
C5 Al2 K2 59.7(3)
C4 Al2 K2 120.3(4)
C6 Al2 K2 126.5(3)
O1 Al2 K1 51.50(17)
C5 Al2 K1 101.6(4)
C4 Al2 K1 142.9(4)
C6 Al2 K1 58.9(3)
K2 Al2 K1 71.11(6)
N2 K1 N1 118.0(2)
N2 K1 O1 93.07(17)
N1 K1 O1 28.90(17)
N2 K1 O2 28.25(15)
N1 K1 O2 93.35(17)
O1 K1 O2 74.03(14)
N2 K1 C6 105.0(3)
N1 K1 C6 71.7(2)
O1 K1 C6 61.8(2)
O2 K1 C6 112.0(2)
N2 K1 C2 71.0(2)
N1 K1 C2 104.2(2)
O1 K1 C2 111.4(2)
O2 K1 C2 61.44(19)
C6 K1 C2 172.5(3)
N2 K1 C72 121.1(3)
N1 K1 C72 114.2(3)
O1 K1 C72 143.0(3)
O2 K1 C72 130.1(2)
C6 K1 C72 115.8(3)
C2 K1 C72 71.5(3)
N2 K1 C73 102.5(3)
N1 K1 C73 136.2(3)
O1 K1 C73 164.3(3)
O2 K1 C73 119.6(3)
C6 K1 C73 114.8(4)
C2 K1 C73 72.6(4)
C72 K1 C73 22.2(3)
N2 K1 C74 99.8(3)
N1 K1 C74 141.8(3)
O1 K1 C74 156.0(4)
O2 K1 C74 124.5(3)
C6 K1 C74 95.1(4)
C2 K1 C74 91.9(4)
C72 K1 C74 39.1(4)
C73 K1 C74 21.9(3)
N2 K1 C75 117.3(3)
N1 K1 C75 120.7(3)
O1 K1 C75 132.7(3)
O2 K1 C75 145.0(3)
C6 K1 C75 75.1(3)
C2 K1 C75 112.3(3)
C72 K1 C75 45.7(3)
C73 K1 C75 39.8(4)
C74 K1 C75 23.9(3)
N2 K1 C71 142.1(2)
N1 K1 C71 98.0(2)
O1 K1 C71 124.7(2)
O2 K1 C71 151.1(2)
C6 K1 C71 96.8(3)
C2 K1 C71 89.9(2)
C72 K1 C71 22.4(3)
C73 K1 C71 39.7(3)
C74 K1 C71 46.8(3)
C75 K1 C71 40.0(2)
N2 K1 C70 140.2(2)
N1 K1 C70 100.4(2)
O1 K1 C70 120.1(2)
O2 K1 C70 165.7(2)
C6 K1 C70 76.2(3)
C2 K1 C70 111.0(2)
C72 K1 C70 39.6(3)
C73 K1 C70 46.7(3)
C74 K1 C70 41.5(3)
C75 K1 C70 23.3(3)
C71 K1 C70 22.8(2)
O2 K2 O1 86.87(17)
O2 K2 C5 94.9(3)
O1 K2 C5 61.7(2)
O2 K2 C61 136.3(2)
O1 K2 C61 136.3(2)
C5 K2 C61 110.6(3)
O2 K2 C1 61.7(2)
O1 K2 C1 91.5(2)
C5 K2 C1 146.4(3)
C61 K2 C1 102.8(3)
O2 K2 C62 116.6(3)
O1 K2 C62 144.5(3)
C5 K2 C62 134.8(3)
C61 K2 C62 25.0(3)
C1 K2 C62 78.8(3)
O2 K2 C60 125.6(2)
O1 K2 C60 141.6(2)
C5 K2 C60 92.4(3)
C61 K2 C60 25.2(3)
C1 K2 C60 120.5(3)
C62 K2 C60 43.2(3)
O2 K2 C65 101.6(2)
O1 K2 C65 156.7(3)
C5 K2 C65 95.7(3)
C61 K2 C65 43.0(3)
C1 K2 C65 111.7(3)
C62 K2 C65 48.9(3)
C60 K2 C65 24.0(3)
O2 K2 C63 94.2(2)
O1 K2 C63 161.7(3)
C5 K2 C63 136.1(3)
C61 K2 C63 43.0(3)
C1 K2 C63 73.2(3)
C62 K2 C63 24.2(3)
C60 K2 C63 48.8(3)
C65 K2 C63 40.5(3)
O2 K2 C64 88.3(2)
O1 K2 C64 174.0(3)
C5 K2 C64 115.2(3)
C61 K2 C64 49.1(3)
C1 K2 C64 89.3(3)
C62 K2 C64 41.4(3)
C60 K2 C64 41.1(3)
C65 K2 C64 22.6(3)
C63 K2 C64 22.6(3)
O2 K2 Al2 93.80(14)
O1 K2 Al2 28.60(12)
C5 K2 Al2 33.4(2)
C61 K2 Al2 127.0(2)
C1 K2 Al2 119.1(2)
C62 K2 Al2 149.6(2)
C60 K2 Al2 118.9(2)
C65 K2 Al2 128.3(2)
C63 K2 Al2 167.6(2)
C64 K2 Al2 148.6(3)
O2 K2 Al1 28.27(12)
O1 K2 Al1 90.79(12)
C5 K2 Al1 121.0(3)
C61 K2 Al1 123.2(2)
C1 K2 Al1 33.50(16)
C62 K2 Al1 98.7(2)
C60 K2 Al1 127.6(2)
C65 K2 Al1 106.99(19)
C63 K2 Al1 81.9(2)
C64 K2 Al1 86.6(2)
Al2 K2 Al1 109.35(7)
C10 N1 O1 115.0(6)
C10 N1 K1 159.3(5)
O1 N1 K1 81.1(3)
C20 N2 O2 115.1(6)
C20 N2 K1 156.0(5)
O2 N2 K1 86.7(3)
C31 N11 C11 122.2(8)
C41 N21 C21 123.5(6)
N1 O1 Al2 119.0(4)
N1 O1 K2 131.8(4)
Al2 O1 K2 109.0(2)
N1 O1 K1 70.0(3)
Al2 O1 K1 98.6(2)
K2 O1 K1 101.12(17)
N2 O2 Al1 118.3(4)
N2 O2 K2 129.5(4)
Al1 O2 K2 109.9(2)
N2 O2 K1 65.1(3)
Al1 O2 K1 94.8(2)
K2 O2 K1 97.97(16)
Al1 C1 K2 86.5(3)
Al1 C2 K1 87.7(3)
Al2 C5 K2 86.9(4)
Al2 C6 K1 87.7(3)
N1 C10 C15 127.4(7)
N1 C10 C11 116.8(7)
C15 C10 C11 115.8(7)
N11 C11 C12 105.9(7)
N11 C11 C10 109.9(6)
C12 C11 C10 106.6(8)
N11 C11 C30 109.9(9)
C12 C11 C30 109.6(8)
C10 C11 C30 114.4(7)
C13 C12 C11 114.6(7)
C12 C13 C14 111.3(8)
C16 C14 C13 114.0(8)
C16 C14 C15 112.2(7)
C13 C14 C15 108.3(8)
C10 C15 C14 109.8(6)
C18 C16 C17 121.3(11)
C18 C16 C14 120.8(10)
C17 C16 C14 118.0(10)
N2 C20 C25 127.7(6)
N2 C20 C21 116.0(6)
C25 C20 C21 116.2(6)
N21 C21 C40 112.4(6)
N21 C21 C20 109.0(6)
C40 C21 C20 113.3(6)
N21 C21 C22 105.6(6)
C40 C21 C22 109.9(6)
C20 C21 C22 106.3(6)
C23 C22 C21 113.4(6)
C22 C23 C24 113.0(6)
C26 C24 C23 112.2(6)
C26 C24 C25 115.4(6)
C23 C24 C25 109.2(6)
C20 C25 C24 111.4(6)
C28 C26 C24 123.5(8)
C28 C26 C27 118.7(9)
C24 C26 C27 117.8(8)
C36 C31 C32 117.3(12)
C36 C31 N11 125.0(10)
C32 C31 N11 117.3(10)
C31 C32 C33 120.7(15)
C34 C33 C32 120.9(15)
C35 C34 C33 118.9(15)
C34 C35 C36 120.8(15)
C31 C36 C35 121.3(13)
C42 C41 N21 124.1(7)
C42 C41 C46 118.1(7)
N21 C41 C46 117.6(7)
C43 C42 C41 120.2(8)
C44 C43 C42 121.7(9)
C43 C44 C45 119.0(8)
C46 C45 C44 120.3(8)
C45 C46 C41 120.7(8)
C65 C60 C61 119.5(10)
C65 C60 C66 119.3(12)
C61 C60 C66 121.3(11)
C65 C60 K2 82.4(6)
C61 C60 K2 73.8(6)
C66 C60 K2 114.4(8)
C62 C61 C60 118.1(10)
C62 C61 K2 80.0(5)
C60 C61 K2 81.1(6)
C63 C62 C61 119.7(12)
C63 C62 K2 83.1(6)
C61 C62 K2 75.0(6)
C64 C63 C62 120.0(11)
C64 C63 K2 80.5(7)
C62 C63 K2 72.8(6)
C63 C64 C65 122.6(11)
C63 C64 K2 76.9(7)
C65 C64 K2 77.3(7)
C64 C65 C60 120.1(12)
C64 C65 K2 80.1(7)
C60 C65 K2 73.6(6)
C71 C70 C75 116.9(11)
C71 C70 C76 121.5(11)
C75 C70 C76 121.5(12)
C71 C70 K1 77.6(5)
C75 C70 K1 76.7(6)
C76 C70 K1 118.2(7)
C72 C71 C70 119.4(10)
C72 C71 K1 76.2(6)
C70 C71 K1 79.7(5)
C73 C72 C71 123.7(14)
C73 C72 K1 79.3(7)
C71 C72 K1 81.4(6)
C72 C73 C74 121.9(15)
C72 C73 K1 78.5(7)
C74 C73 K1 79.8(8)
C73 C74 C75 117.8(13)
C73 C74 K1 78.3(7)
C75 C74 K1 78.8(6)
C70 C75 C74 120.4(11)
C70 C75 K1 80.0(6)
C74 C75 K1 77.3(6)

loop_
_geom_bond_atom_site_label_1
_geom_bond_atom_site_label_2
_geom_bond_distance
Al1 O2 1.828(6)
Al1 C3 1.990(9)
Al1 C2 2.003(9)
Al1 C1 2.007(9)
Al1 K2 3.629(3)
Al1 K1 3.650(3)
Al2 O1 1.835(6)
Al2 C5 1.999(11)
Al2 C4 1.983(10)
Al2 C6 2.005(11)
Al2 K2 3.624(3)
Al2 K1 3.637(3)
K1 N2 2.734(6)
K1 N1 2.738(6)
K1 O1 2.879(5)
K1 O2 3.009(5)
K1 C6 3.117(10)
K1 C2 3.132(9)
K1 C72 3.408(10)
K1 C73 3.418(11)
K1 C74 3.435(12)
K1 C75 3.455(10)
K1 C71 3.470(9)
K1 C70 3.496(9)
K2 O2 2.574(5)
K2 O1 2.583(5)
K2 C5 3.135(12)
K2 C61 3.138(9)
K2 C1 3.150(9)
K2 C62 3.200(10)
K2 C60 3.229(10)
K2 C65 3.336(11)
K2 C63 3.326(11)
K2 C64 3.369(11)
N1 C10 1.277(9)
N1 O1 1.408(8)
N2 C20 1.279(9)
N2 O2 1.427(8)
N11 C31 1.422(15)
N11 C11 1.482(12)
N21 C41 1.396(9)
N21 C21 1.489(9)
C10 C15 1.481(12)
C10 C11 1.514(12)
C11 C12 1.532(15)
C11 C30 1.545(13)
C12 C13 1.497(15)
C13 C14 1.531(14)
C14 C16 1.504(14)
C14 C15 1.547(13)
C16 C18 1.395(18)
C16 C17 1.485(15)
C20 C25 1.493(10)
C20 C21 1.526(10)
C21 C40 1.517(11)
C21 C22 1.546(10)
C22 C23 1.512(11)
C23 C24 1.539(11)
C24 C26 1.463(11)
C24 C25 1.543(10)
C26 C28 1.326(14)
C26 C27 1.502(13)
C31 C36 1.357(16)
C31 C32 1.358(15)
C32 C33 1.38(3)
C33 C34 1.35(2)
C34 C35 1.33(2)
C35 C36 1.380(18)
C41 C42 1.394(11)
C41 C46 1.403(11)
C42 C43 1.381(11)
C43 C44 1.363(13)
C44 C45 1.393(14)
C45 C46 1.382(11)
C60 C65 1.368(14)
C60 C61 1.389(16)
C60 C66 1.528(17)
C61 C62 1.373(15)
C62 C63 1.371(16)
C63 C64 1.314(16)
C64 C65 1.312(16)
C70 C71 1.377(14)
C70 C75 1.402(16)
C70 C76 1.476(17)
C71 C72 1.335(15)
C72 C73 1.316(18)
C73 C74 1.30(2)
C74 C75 1.43(2)

loop_
_platon_squeeze_void_nr
_platon_squeeze_void_average_x
_platon_squeeze_void_average_y
_platon_squeeze_void_average_z
_platon_squeeze_void_volume
_platon_squeeze_void_count_electrons
_platon_squeeze_void_content
1 -0.030 0.000 0.133 378 45 ' '
2 0.029 0.500 0.867 378 45 ' '
